data_7230713
loop_
_publ_author_name
'Kalinowska-T\/lu\'scik, Justyna'
'Staro\'n, Jakub'
'Krawczuk, Anna'
'Mordalski, Stefan'
'Warszycki, Dawid'
'Sata\/la, Grzegorz'
'Hogendorf, Adam S.'
'Bojarski, Andrzej J.'

_publ_section_title
;
 The effect of the intramolecular C--H&#x22EF;O interactions on the
 conformational preferences of bis-arylsulfones -- 5-HT6 receptor
 antagonists and beyond
;
_journal_issue 33
_journal_name_full 'RSC Advances'
_journal_page_first 18672
_journal_paper_doi 10.1039/C8RA03107J
_journal_volume 8
_journal_year 2018
_chemical_formula_moiety '2(C20 H24 N3), C2 O4, C2 H2 O4, C H4 O'
_chemical_formula_sum 'C45 H54 N6 O9'
_chemical_formula_weight 822.94
_space_group_IT_number 14
_symmetry_cell_setting monoclinic
_symmetry_Int_Tables_number 14
_symmetry_space_group_name_Hall '-P 2yn'
_symmetry_space_group_name_H-M 'P 1 21/n 1'
_atom_sites_solution_hydrogens mixed
_audit_creation_date 2015-08-25T22:24:16-00:00
_audit_creation_method 'WinGX routine CIF_UPDATE'
_audit_update_record
;
2017-05-15 deposited with the CCDC.
2018-05-16 downloaded from the CCDC.
;
_cell_angle_alpha 90
_cell_angle_beta 107.833(2)
_cell_angle_gamma 90
_cell_formula_units_Z 4
_cell_length_a 11.0646(2)
_cell_length_b 25.5172(4)
_cell_length_c 15.8131(2)
_cell_measurement_reflns_used 20798
_cell_measurement_temperature 120(2)
_cell_measurement_theta_max 28.6504
_cell_measurement_theta_min 3.0721
_cell_volume 4250.12(12)
_computing_cell_refinement
;
        CrysAlisPro, Agilent Technologies,
        Version 1.171.36.20 (release 27-06-2012 CrysAlis171 .NET)
        (compiled Jul 11 2012,15:38:31)
;
_computing_data_collection
;
        CrysAlisPro, Agilent Technologies,
        Version 1.171.36.20 (release 27-06-2012 CrysAlis171 .NET)
        (compiled Jul 11 2012,15:38:31)
;
_computing_data_reduction
;
        CrysAlisPro, Agilent Technologies,
        Version 1.171.36.20 (release 27-06-2012 CrysAlis171 .NET)
        (compiled Jul 11 2012,15:38:31)
;
_computing_structure_refinement 'SHELXL-2014/6 (Sheldrick, 2014)'
_diffrn_ambient_temperature 120(2)
_diffrn_detector_area_resol_mean 10.3756
_diffrn_measured_fraction_theta_full 0.997
_diffrn_measured_fraction_theta_max 0.95
_diffrn_measurement_device_type 'SuperNova, Dual, Cu at zero, Atlas'
_diffrn_measurement_method '\w scans'
_diffrn_orient_matrix_UB_11 -0.0047625
_diffrn_orient_matrix_UB_12 0.021841
_diffrn_orient_matrix_UB_13 0.0265386
_diffrn_orient_matrix_UB_21 0.0005296
_diffrn_orient_matrix_UB_22 -0.0171082
_diffrn_orient_matrix_UB_23 0.0354553
_diffrn_orient_matrix_UB_31 0.0671847
_diffrn_orient_matrix_UB_32 0.0016834
_diffrn_orient_matrix_UB_33 0.0160902
_diffrn_radiation_monochromator mirror
_diffrn_radiation_type MoK\a
_diffrn_radiation_wavelength 0.71073
_diffrn_reflns_av_R_equivalents 0.0388
_diffrn_reflns_av_unetI/netI 0.0526
_diffrn_reflns_Laue_measured_fraction_full 0.997
_diffrn_reflns_Laue_measured_fraction_max 0.95
_diffrn_reflns_limit_h_max 14
_diffrn_reflns_limit_h_min -14
_diffrn_reflns_limit_k_max 33
_diffrn_reflns_limit_k_min -33
_diffrn_reflns_limit_l_max 20
_diffrn_reflns_limit_l_min -21
_diffrn_reflns_number 58649
_diffrn_reflns_point_group_measured_fraction_full 0.997
_diffrn_reflns_point_group_measured_fraction_max 0.95
_diffrn_reflns_theta_full 25
_diffrn_reflns_theta_max 28.714
_diffrn_reflns_theta_min 3.078
_exptl_absorpt_coefficient_mu 0.09
_exptl_absorpt_correction_T_max 1
_exptl_absorpt_correction_T_min 0.86471
_exptl_absorpt_correction_type multi-scan
_exptl_absorpt_process_details
;
        CrysAlisPro, Agilent Technologies,
        Version 1.171.36.20 (release 27-06-2012 CrysAlis171 .NET)
        (compiled Jul 11 2012,15:38:31)
        Empirical absorption correction using spherical harmonics,
 implemented in SCALE3 ABSPACK scaling algorithm.
;
_exptl_crystal_colour white
_exptl_crystal_density_diffrn 1.286
_exptl_crystal_description block
_exptl_crystal_F_000 1752
_exptl_crystal_size_max 0.5
_exptl_crystal_size_mid 0.2
_exptl_crystal_size_min 0.2
_refine_diff_density_max 0.409
_refine_diff_density_min -0.262
_refine_diff_density_rms 0.045
_refine_ls_extinction_method none
_refine_ls_goodness_of_fit_ref 1.038
_refine_ls_hydrogen_treatment mixed
_refine_ls_matrix_type full
_refine_ls_number_parameters 561
_refine_ls_number_reflns 10446
_refine_ls_number_restraints 2
_refine_ls_restrained_S_all 1.038
_refine_ls_R_factor_all 0.0653
_refine_ls_R_factor_gt 0.0462
_refine_ls_shift/su_max 0.001
_refine_ls_shift/su_mean 0
_refine_ls_structure_factor_coef Fsqd
_refine_ls_weighting_details 'w=1/[\s^2^(Fo^2^)+(0.0392P)^2^+2.3821P] where P=(Fo^2^+2Fc^2^)/3'
_refine_ls_weighting_scheme calc
_refine_ls_wR_factor_gt 0.1037
_refine_ls_wR_factor_ref 0.1141
_reflns_Friedel_coverage 0
_reflns_number_gt 8163
_reflns_number_total 10446
_reflns_threshold_expression 'I > 2\s(I)'
_cod_data_source_file c8ra03107j2.cif
_cod_data_source_block 3c
_cod_original_sg_symbol_H-M 'P 21/n'
_cod_database_code 7230713
_shelx_estimated_absorpt_t_min 0.956
_shelx_estimated_absorpt_t_max 0.982

loop_
_symmetry_equiv_pos_as_xyz
'x, y, z'
'-x+1/2, y+1/2, -z+1/2'
'-x, -y, -z'
'x-1/2, -y-1/2, z-1/2'

loop_
_atom_site_label
_atom_site_type_symbol
_atom_site_fract_x
_atom_site_fract_y
_atom_site_fract_z
_atom_site_U_iso_or_equiv
_atom_site_adp_type
_atom_site_occupancy
_atom_site_site_symmetry_order
_atom_site_calc_flag
_atom_site_refinement_flags_posn
_atom_site_refinement_flags_adp
O60 O 0.57726(9) 0.19240(4) 1.05509(7) 0.0236(2) Uani 1 1 d D .
O61 O 0.55613(10) 0.25133(5) 1.15445(8) 0.0332(3) Uani 1 1 d . .
C60 C 0.51294(13) 0.22048(6) 1.09479(9) 0.0204(3) Uani 1 1 d . .
O63 O 0.30432(10) 0.23193(5) 1.10146(8) 0.0353(3) Uani 1 1 d D .
O62 O 0.32562(10) 0.18668(6) 0.98726(8) 0.0491(4) Uani 1 1 d . .
C61 C 0.36803(13) 0.21129(6) 1.05545(10) 0.0236(3) Uani 1 1 d . .
O71 O 0.39569(14) 0.10004(6) 0.90547(10) 0.0503(4) Uani 1 1 d . .
C70 C 0.5163(2) 0.08493(11) 0.90448(16) 0.0655(7) Uani 1 1 d . .
H70A H 0.5697 0.1161 0.9088 0.098 Uiso 1 1 calc R U
H70B H 0.5096 0.0664 0.849 0.098 Uiso 1 1 calc R U
H70C H 0.5545 0.0617 0.955 0.098 Uiso 1 1 calc R U
H34 H 0.9103(15) 0.2127(6) 0.8915(12) 0.023(4) Uiso 1 1 d . .
H60 H 0.6614(11) 0.2010(9) 1.0745(16) 0.071(8) Uiso 1 1 d D .
H63 H 0.2188(10) 0.2265(11) 1.0781(17) 0.086(9) Uiso 1 1 d D .
H71 H 0.399(3) 0.1321(14) 0.947(2) 0.129 Uiso 1 1 d . U
H4AA H -0.0625(16) 0.2294(7) 0.2425(12) 0.025(4) Uiso 1 1 d . .
O53 O 0.81705(9) 0.21416(5) 0.97248(7) 0.0259(2) Uani 1 1 d . .
O50 O 1.07253(9) 0.22043(4) 1.03716(7) 0.0260(2) Uani 1 1 d . .
O52 O 0.80757(9) 0.21388(4) 1.11135(7) 0.0227(2) Uani 1 1 d . .
O51 O 1.05710(9) 0.23340(4) 1.17322(7) 0.0263(2) Uani 1 1 d . .
N34 N 0.92449(11) 0.21425(5) 0.83873(8) 0.0185(2) Uani 1 1 d . .
N31 N 0.93509(10) 0.10239(5) 0.81548(8) 0.0192(2) Uani 1 1 d . .
C50 C 1.01174(12) 0.22455(5) 1.09334(9) 0.0174(3) Uani 1 1 d . .
C51 C 0.86544(12) 0.21696(5) 1.05384(9) 0.0173(3) Uani 1 1 d . .
C32 C 1.04015(13) 0.13182(6) 0.87724(9) 0.0204(3) Uani 1 1 d . .
H32A H 1.1213 0.1137 0.8828 0.024 Uiso 1 1 calc R U
H32B H 1.028 0.1326 0.9367 0.024 Uiso 1 1 calc R U
N1 N 0.86472(12) -0.02541(5) 0.89044(9) 0.0267(3) Uani 1 1 d . .
C3 C 0.93025(13) 0.04998(6) 0.84472(9) 0.0206(3) Uani 1 1 d . .
C2 C 0.83192(14) 0.02556(6) 0.86411(10) 0.0247(3) Uani 1 1 d . .
H2 H 0.7526 0.0414 0.86 0.03 Uiso 1 1 calc R U
C33 C 1.04694(13) 0.18716(6) 0.84556(9) 0.0194(3) Uani 1 1 d . .
H33A H 1.1183 0.206 0.8879 0.023 Uiso 1 1 calc R U
H33B H 1.0615 0.1868 0.7868 0.023 Uiso 1 1 calc R U
C35 C 0.82084(13) 0.18557(6) 0.77168(9) 0.0214(3) Uani 1 1 d . .
H35B H 0.8376 0.1855 0.7137 0.026 Uiso 1 1 calc R U
H35A H 0.7387 0.2034 0.764 0.026 Uiso 1 1 calc R U
C36 C 0.81429(13) 0.12993(6) 0.80261(9) 0.0211(3) Uani 1 1 d . .
H36A H 0.7936 0.1303 0.8593 0.025 Uiso 1 1 calc R U
H36B H 0.7457 0.1109 0.7581 0.025 Uiso 1 1 calc R U
C8 C 1.05948(15) -0.07994(6) 0.90755(10) 0.0273(3) Uani 1 1 d . .
H8 H 1.0274 -0.1112 0.9254 0.033 Uiso 1 1 calc R U
C37 C 0.92819(15) 0.27086(6) 0.81919(10) 0.0255(3) Uani 1 1 d . .
H37A H 0.9978 0.2875 0.8653 0.038 Uiso 1 1 calc R U
H37B H 0.9417 0.2754 0.7612 0.038 Uiso 1 1 calc R U
H37C H 0.8475 0.2871 0.8182 0.038 Uiso 1 1 calc R U
C4 C 1.03116(13) 0.01217(6) 0.85943(9) 0.0205(3) Uani 1 1 d . .
C11 C 0.66783(14) -0.07723(6) 0.83101(10) 0.0240(3) Uani 1 1 d . .
C9 C 0.98568(14) -0.03457(6) 0.88801(9) 0.0230(3) Uani 1 1 d . .
C6 C 1.22685(15) -0.03210(6) 0.87233(11) 0.0306(4) Uani 1 1 d . .
H6 H 1.3105 -0.0318 0.8678 0.037 Uiso 1 1 calc R U
C5 C 1.15372(14) 0.01254(6) 0.85139(10) 0.0246(3) Uani 1 1 d . .
H5 H 1.186 0.0432 0.8318 0.03 Uiso 1 1 calc R U
C10 C 0.77908(15) -0.06314(7) 0.91117(10) 0.0290(3) Uani 1 1 d . .
H10A H 0.7465 -0.0484 0.9579 0.035 Uiso 1 1 calc R U
H10B H 0.8271 -0.0954 0.9352 0.035 Uiso 1 1 calc R U
C16 C 0.55040(15) -0.08745(6) 0.84136(11) 0.0290(3) Uani 1 1 d . .
H16 H 0.5396 -0.0848 0.8985 0.035 Uiso 1 1 calc R U
C12 C 0.68173(17) -0.08105(7) 0.74690(11) 0.0329(4) Uani 1 1 d . .
H12 H 0.7621 -0.0744 0.739 0.04 Uiso 1 1 calc R U
C13 C 0.57915(18) -0.09448(7) 0.67429(11) 0.0370(4) Uani 1 1 d . .
H13 H 0.5893 -0.0966 0.6169 0.044 Uiso 1 1 calc R U
C14 C 0.46229(16) -0.10478(7) 0.68539(12) 0.0356(4) Uani 1 1 d . .
H14 H 0.392 -0.114 0.6357 0.043 Uiso 1 1 calc R U
C7 C 1.18036(16) -0.07796(6) 0.90017(11) 0.0312(4) Uani 1 1 d . .
H7 H 1.233 -0.1081 0.9142 0.037 Uiso 1 1 calc R U
C15 C 0.44824(16) -0.10153(7) 0.76893(13) 0.0371(4) Uani 1 1 d . .
H15 H 0.3683 -0.109 0.7769 0.045 Uiso 1 1 calc R U
N31A N 0.00972(11) 0.14894(5) 0.39917(8) 0.0218(3) Uani 1 1 d . .
N34A N -0.07961(11) 0.23992(5) 0.29203(8) 0.0201(2) Uani 1 1 d . .
C3A C 0.06322(13) 0.09852(6) 0.42427(9) 0.0223(3) Uani 1 1 d . .
C32A C 0.09967(13) 0.18609(6) 0.38041(10) 0.0243(3) Uani 1 1 d . .
H2AA H 0.1208 0.1746 0.3268 0.029 Uiso 1 1 calc R U
H2AB H 0.1791 0.1866 0.4309 0.029 Uiso 1 1 calc R U
C33A C 0.04332(13) 0.24044(6) 0.36572(10) 0.0244(3) Uani 1 1 d . .
H3AA H 0.0288 0.2531 0.421 0.029 Uiso 1 1 calc R U
H3AB H 0.1034 0.2647 0.3506 0.029 Uiso 1 1 calc R U
C4A C 0.14114(13) 0.08524(6) 0.51223(10) 0.0224(3) Uani 1 1 d . .
C10A C 0.10170(15) -0.04193(6) 0.39954(11) 0.0286(3) Uani 1 1 d . .
H1AB H 0.0512 -0.0445 0.3361 0.034 Uiso 1 1 calc R U
H1AA H 0.0559 -0.0616 0.4342 0.034 Uiso 1 1 calc R U
N1A N 0.10961(12) 0.01271(5) 0.42620(9) 0.0271(3) Uani 1 1 d . .
C36A C -0.10721(14) 0.14764(6) 0.32462(10) 0.0255(3) Uani 1 1 d . .
H6AB H -0.1665 0.1217 0.3365 0.031 Uiso 1 1 calc R U
H6AA H -0.088 0.1369 0.27 0.031 Uiso 1 1 calc R U
C11A C 0.22918(14) -0.06745(6) 0.41240(10) 0.0260(3) Uani 1 1 d . .
C37A C -0.13685(15) 0.29291(6) 0.27451(11) 0.0279(3) Uani 1 1 d . .
H7AB H -0.0758 0.3172 0.2621 0.042 Uiso 1 1 calc R U
H7AA H -0.2137 0.2915 0.2232 0.042 Uiso 1 1 calc R U
H7AC H -0.1589 0.3051 0.3267 0.042 Uiso 1 1 calc R U
C9A C 0.16689(14) 0.03112(6) 0.51095(10) 0.0241(3) Uani 1 1 d . .
C2A C 0.04669(14) 0.05364(6) 0.37454(10) 0.0263(3) Uani 1 1 d . .
H2A H -0.0011 0.0511 0.3135 0.032 Uiso 1 1 calc R U
C7A C 0.27572(16) 0.03238(7) 0.66557(11) 0.0312(4) Uani 1 1 d . .
H6A H 0.3221 0.015 0.7187 0.037 Uiso 1 1 calc R U
C5A C 0.18423(15) 0.11302(6) 0.59243(10) 0.0262(3) Uani 1 1 d . .
H8A H 0.1681 0.1495 0.5946 0.031 Uiso 1 1 calc R U
C35A C -0.16821(13) 0.20112(6) 0.31148(10) 0.0247(3) Uani 1 1 d . .
H5AA H -0.2482 0.2 0.2615 0.03 Uiso 1 1 calc R U
H5AB H -0.1887 0.2117 0.3658 0.03 Uiso 1 1 calc R U
C8A C 0.23458(15) 0.00405(6) 0.58762(10) 0.0276(3) Uani 1 1 d . .
H7A H 0.2516 -0.0324 0.5862 0.033 Uiso 1 1 calc R U
C6A C 0.25079(16) 0.08610(7) 0.66827(10) 0.0305(4) Uani 1 1 d . .
H5A H 0.2801 0.1043 0.7232 0.037 Uiso 1 1 calc R U
C16A C 0.24586(18) -0.11985(7) 0.43530(11) 0.0371(4) Uani 1 1 d . .
H6P H 0.1784 -0.1391 0.4459 0.045 Uiso 1 1 calc R U
C12A C 0.33003(17) -0.03986(8) 0.39909(13) 0.0403(4) Uani 1 1 d . .
H2P H 0.3209 -0.0037 0.384 0.048 Uiso 1 1 calc R U
C13A C 0.44445(19) -0.06523(12) 0.40790(16) 0.0647(7) Uani 1 1 d . .
H3P H 0.5135 -0.0462 0.3992 0.078 Uiso 1 1 calc R U
C14A C 0.4583(2) -0.11739(13) 0.42909(16) 0.0736(9) Uani 1 1 d . .
H4P H 0.5363 -0.1346 0.4341 0.088 Uiso 1 1 calc R U
C15A C 0.3602(2) -0.14455(10) 0.44290(14) 0.0608(7) Uani 1 1 d . .
H5P H 0.3702 -0.1807 0.4578 0.073 Uiso 1 1 calc R U

loop_
_atom_site_aniso_label
_atom_site_aniso_U_11
_atom_site_aniso_U_22
_atom_site_aniso_U_33
_atom_site_aniso_U_23
_atom_site_aniso_U_13
_atom_site_aniso_U_12
O60 0.0133(5) 0.0351(6) 0.0231(5) -0.0041(4) 0.0066(4) -0.0010(4)
O61 0.0176(5) 0.0512(8) 0.0310(6) -0.0170(5) 0.0078(5) -0.0053(5)
C60 0.0139(6) 0.0318(8) 0.0161(7) 0.0011(6) 0.0054(5) -0.0013(5)
O63 0.0130(5) 0.0635(8) 0.0302(6) -0.0216(6) 0.0078(4) -0.0040(5)
O62 0.0173(5) 0.0921(11) 0.0338(7) -0.0324(7) 0.0022(5) 0.0024(6)
C61 0.0142(6) 0.0383(9) 0.0182(7) -0.0020(6) 0.0046(5) 0.0001(6)
O71 0.0466(8) 0.0484(9) 0.0531(9) -0.0053(7) 0.0112(7) -0.0016(6)
C70 0.0500(13) 0.0821(18) 0.0538(14) -0.0155(12) 0.0001(11) 0.0204(12)
O53 0.0152(5) 0.0448(7) 0.0169(5) 0.0002(4) 0.0037(4) 0.0013(4)
O50 0.0135(5) 0.0441(7) 0.0220(5) -0.0085(5) 0.0080(4) -0.0033(4)
O52 0.0143(4) 0.0357(6) 0.0194(5) -0.0030(4) 0.0072(4) -0.0027(4)
O51 0.0166(5) 0.0433(7) 0.0184(5) -0.0045(4) 0.0044(4) -0.0043(4)
N34 0.0202(6) 0.0210(6) 0.0148(6) 0.0007(4) 0.0060(5) 0.0018(5)
N31 0.0156(5) 0.0203(6) 0.0201(6) -0.0002(5) 0.0030(5) 0.0004(4)
C50 0.0152(6) 0.0186(7) 0.0185(7) -0.0010(5) 0.0053(5) -0.0008(5)
C51 0.0146(6) 0.0192(7) 0.0188(7) -0.0009(5) 0.0061(5) 0.0007(5)
C32 0.0174(6) 0.0230(7) 0.0187(7) -0.0008(5) 0.0023(5) -0.0001(5)
N1 0.0234(6) 0.0266(7) 0.0279(7) 0.0038(5) 0.0046(5) -0.0045(5)
C3 0.0197(7) 0.0235(7) 0.0164(7) -0.0016(5) 0.0022(5) -0.0015(5)
C2 0.0203(7) 0.0263(8) 0.0251(8) 0.0014(6) 0.0036(6) 0.0001(6)
C33 0.0162(6) 0.0239(7) 0.0179(7) 0.0008(5) 0.0050(5) 0.0010(5)
C35 0.0183(6) 0.0257(8) 0.0180(7) -0.0004(6) 0.0024(5) 0.0032(6)
C36 0.0164(6) 0.0253(8) 0.0196(7) -0.0014(6) 0.0027(5) 0.0002(5)
C8 0.0350(8) 0.0198(8) 0.0244(8) 0.0000(6) 0.0050(6) -0.0013(6)
C37 0.0302(8) 0.0217(8) 0.0252(8) 0.0033(6) 0.0092(6) 0.0024(6)
C4 0.0222(7) 0.0207(7) 0.0166(7) -0.0026(5) 0.0028(5) -0.0011(5)
C11 0.0258(7) 0.0190(7) 0.0240(7) 0.0033(6) 0.0029(6) -0.0023(6)
C9 0.0244(7) 0.0237(8) 0.0183(7) -0.0018(5) 0.0028(6) -0.0040(6)
C6 0.0276(8) 0.0300(9) 0.0349(9) -0.0020(7) 0.0107(7) 0.0047(6)
C5 0.0254(7) 0.0228(8) 0.0263(8) -0.0017(6) 0.0088(6) -0.0001(6)
C10 0.0263(8) 0.0337(9) 0.0241(8) 0.0061(6) 0.0035(6) -0.0093(6)
C16 0.0266(8) 0.0296(9) 0.0302(8) -0.0037(6) 0.0078(6) -0.0015(6)
C12 0.0358(9) 0.0348(9) 0.0286(8) 0.0002(7) 0.0105(7) -0.0078(7)
C13 0.0527(11) 0.0304(9) 0.0237(8) -0.0015(7) 0.0054(8) -0.0045(8)
C14 0.0331(9) 0.0265(9) 0.0350(9) -0.0064(7) -0.0074(7) 0.0025(7)
C7 0.0363(9) 0.0235(8) 0.0319(9) 0.0003(6) 0.0074(7) 0.0074(7)
C15 0.0234(8) 0.0381(10) 0.0453(11) -0.0101(8) 0.0037(7) -0.0010(7)
N31A 0.0177(6) 0.0255(7) 0.0196(6) 0.0015(5) 0.0018(5) -0.0026(5)
N34A 0.0201(6) 0.0246(7) 0.0156(6) -0.0016(5) 0.0052(5) -0.0005(5)
C3A 0.0197(7) 0.0268(8) 0.0194(7) 0.0002(6) 0.0042(6) -0.0022(6)
C32A 0.0179(7) 0.0272(8) 0.0252(8) 0.0006(6) 0.0025(6) -0.0032(6)
C33A 0.0193(7) 0.0298(8) 0.0212(7) -0.0027(6) 0.0021(6) -0.0039(6)
C4A 0.0204(7) 0.0256(8) 0.0207(7) 0.0010(6) 0.0053(6) -0.0045(6)
C10A 0.0259(8) 0.0280(8) 0.0316(8) -0.0072(6) 0.0082(6) -0.0041(6)
N1A 0.0274(7) 0.0263(7) 0.0237(7) -0.0044(5) 0.0021(5) 0.0015(5)
C36A 0.0200(7) 0.0283(8) 0.0241(8) 0.0022(6) 0.0006(6) -0.0053(6)
C11A 0.0264(8) 0.0301(8) 0.0198(7) -0.0052(6) 0.0044(6) -0.0009(6)
C37A 0.0276(8) 0.0258(8) 0.0288(8) -0.0023(6) 0.0066(6) 0.0035(6)
C9A 0.0219(7) 0.0282(8) 0.0211(7) -0.0010(6) 0.0048(6) -0.0028(6)
C2A 0.0232(7) 0.0325(9) 0.0210(7) -0.0019(6) 0.0034(6) -0.0005(6)
C7A 0.0342(9) 0.0335(9) 0.0217(8) 0.0067(6) 0.0021(6) -0.0038(7)
C5A 0.0299(8) 0.0243(8) 0.0223(7) -0.0007(6) 0.0047(6) -0.0061(6)
C35A 0.0168(7) 0.0331(9) 0.0231(7) 0.0031(6) 0.0044(6) -0.0019(6)
C8A 0.0283(8) 0.0255(8) 0.0272(8) 0.0038(6) 0.0060(6) -0.0012(6)
C6A 0.0373(9) 0.0318(9) 0.0181(7) -0.0011(6) 0.0020(6) -0.0085(7)
C16A 0.0495(10) 0.0322(9) 0.0233(8) -0.0056(7) 0.0020(7) 0.0040(8)
C12A 0.0333(9) 0.0493(11) 0.0413(10) -0.0111(8) 0.0155(8) -0.0108(8)
C13A 0.0287(10) 0.110(2) 0.0572(14) -0.0383(14) 0.0159(10) -0.0111(12)
C14A 0.0427(13) 0.108(2) 0.0525(14) -0.0432(14) -0.0110(11) 0.0337(14)
C15A 0.0720(16) 0.0547(14) 0.0358(11) -0.0159(9) -0.0128(11) 0.0328(12)

loop_
_atom_type_symbol
_atom_type_description
_atom_type_scat_dispersion_real
_atom_type_scat_dispersion_imag
_atom_type_scat_source
C C 0.0033 0.0016 'International Tables Vol C Tables 4.2.6.8 and 6.1.1.4'
H H 0 0 'International Tables Vol C Tables 4.2.6.8 and 6.1.1.4'
N N 0.0061 0.0033 'International Tables Vol C Tables 4.2.6.8 and 6.1.1.4'
O O 0.0106 0.006 'International Tables Vol C Tables 4.2.6.8 and 6.1.1.4'

loop_
_geom_angle_atom_site_label_1
_geom_angle_atom_site_label_2
_geom_angle_atom_site_label_3
_geom_angle
C60 O60 H60 111.0(16)
O61 C60 O60 126.31(13)
O61 C60 C61 121.65(13)
O60 C60 C61 112.03(12)
C61 O63 H63 113.0(17)
O62 C61 O63 126.32(13)
O62 C61 C60 120.46(13)
O63 C61 C60 113.23(12)
C70 O71 H71 112(2)
O71 C70 H70A 109.5
O71 C70 H70B 109.5
H70A C70 H70B 109.5
O71 C70 H70C 109.5
H70A C70 H70C 109.5
H70B C70 H70C 109.5
C37 N34 C35 113.22(11)
C37 N34 C33 112.57(11)
C35 N34 C33 107.85(11)
C37 N34 H34 105.1(11)
C35 N34 H34 109.0(11)
C33 N34 H34 109.0(11)
C3 N31 C36 111.84(11)
C3 N31 C32 111.36(11)
C36 N31 C32 110.35(11)
O51 C50 O50 126.60(12)
O51 C50 C51 118.81(12)
O50 C50 C51 114.59(12)
O53 C51 O52 126.30(12)
O53 C51 C50 119.37(12)
O52 C51 C50 114.33(12)
N31 C32 C33 111.48(11)
N31 C32 H32A 109.3
C33 C32 H32A 109.3
N31 C32 H32B 109.3
C33 C32 H32B 109.3
H32A C32 H32B 108
C9 N1 C2 108.73(12)
C9 N1 C10 126.98(13)
C2 N1 C10 124.17(13)
C2 C3 N31 127.84(13)
C2 C3 C4 106.81(13)
N31 C3 C4 125.34(12)
C3 C2 N1 110.08(13)
C3 C2 H2 125
N1 C2 H2 125
N34 C33 C32 108.70(11)
N34 C33 H33A 109.9
C32 C33 H33A 109.9
N34 C33 H33B 109.9
C32 C33 H33B 109.9
H33A C33 H33B 108.3
N34 C35 C36 109.46(11)
N34 C35 H35B 109.8
C36 C35 H35B 109.8
N34 C35 H35A 109.8
C36 C35 H35A 109.8
H35B C35 H35A 108.2
N31 C36 C35 111.27(11)
N31 C36 H36A 109.4
C35 C36 H36A 109.4
N31 C36 H36B 109.4
C35 C36 H36B 109.4
H36A C36 H36B 108
C7 C8 C9 117.89(14)
C7 C8 H8 121.1
C9 C8 H8 121.1
N34 C37 H37A 109.5
N34 C37 H37B 109.5
H37A C37 H37B 109.5
N34 C37 H37C 109.5
H37A C37 H37C 109.5
H37B C37 H37C 109.5
C5 C4 C9 118.79(13)
C5 C4 C3 134.87(14)
C9 C4 C3 106.33(12)
C16 C11 C12 118.94(15)
C16 C11 C10 119.85(14)
C12 C11 C10 121.21(14)
N1 C9 C8 130.19(14)
N1 C9 C4 108.04(13)
C8 C9 C4 121.77(14)
C5 C6 C7 121.37(15)
C5 C6 H6 119.3
C7 C6 H6 119.3
C6 C5 C4 119.11(14)
C6 C5 H5 120.4
C4 C5 H5 120.4
N1 C10 C11 112.73(12)
N1 C10 H10A 109
C11 C10 H10A 109
N1 C10 H10B 109
C11 C10 H10B 109
H10A C10 H10B 107.8
C11 C16 C15 120.55(16)
C11 C16 H16 119.7
C15 C16 H16 119.7
C13 C12 C11 120.50(16)
C13 C12 H12 119.8
C11 C12 H12 119.8
C14 C13 C12 120.11(17)
C14 C13 H13 119.9
C12 C13 H13 119.9
C15 C14 C13 119.63(15)
C15 C14 H14 120.2
C13 C14 H14 120.2
C8 C7 C6 121.05(15)
C8 C7 H7 119.5
C6 C7 H7 119.5
C14 C15 C16 120.26(16)
C14 C15 H15 119.9
C16 C15 H15 119.9
C3A N31A C36A 113.29(12)
C3A N31A C32A 113.00(11)
C36A N31A C32A 109.84(11)
C37A N34A C35A 111.97(12)
C37A N34A C33A 111.84(11)
C35A N34A C33A 110.11(11)
C37A N34A H4AA 107.5(11)
C35A N34A H4AA 107.9(11)
C33A N34A H4AA 107.3(11)
C2A C3A N31A 128.74(13)
C2A C3A C4A 107.11(13)
N31A C3A C4A 124.05(13)
N31A C32A C33A 110.52(12)
N31A C32A H2AA 109.5
C33A C32A H2AA 109.5
N31A C32A H2AB 109.5
C33A C32A H2AB 109.5
H2AA C32A H2AB 108.1
N34A C33A C32A 110.24(12)
N34A C33A H3AA 109.6
C32A C33A H3AA 109.6
N34A C33A H3AB 109.6
C32A C33A H3AB 109.6
H3AA C33A H3AB 108.1
C5A C4A C9A 119.55(14)
C5A C4A C3A 133.95(15)
C9A C4A C3A 106.33(13)
N1A C10A C11A 113.86(13)
N1A C10A H1AB 108.8
C11A C10A H1AB 108.8
N1A C10A H1AA 108.8
C11A C10A H1AA 108.8
H1AB C10A H1AA 107.7
C2A N1A C9A 108.48(13)
C2A N1A C10A 125.59(13)
C9A N1A C10A 125.37(13)
N31A C36A C35A 109.83(12)
N31A C36A H6AB 109.7
C35A C36A H6AB 109.7
N31A C36A H6AA 109.7
C35A C36A H6AA 109.7
H6AB C36A H6AA 108.2
C16A C11A C12A 118.75(17)
C16A C11A C10A 119.77(15)
C12A C11A C10A 121.45(16)
N34A C37A H7AB 109.5
N34A C37A H7AA 109.5
H7AB C37A H7AA 109.5
N34A C37A H7AC 109.5
H7AB C37A H7AC 109.5
H7AA C37A H7AC 109.5
N1A C9A C8A 129.81(15)
N1A C9A C4A 108.22(13)
C8A C9A C4A 121.89(14)
C3A C2A N1A 109.84(13)
C3A C2A H2A 125.1
N1A C2A H2A 125.1
C8A C7A C6A 121.69(15)
C8A C7A H6A 119.2
C6A C7A H6A 119.2
C6A C5A C4A 118.45(15)
C6A C5A H8A 120.8
C4A C5A H8A 120.8
N34A C35A C36A 109.56(12)
N34A C35A H5AA 109.8
C36A C35A H5AA 109.8
N34A C35A H5AB 109.8
C36A C35A H5AB 109.8
H5AA C35A H5AB 108.2
C7A C8A C9A 117.28(15)
C7A C8A H7A 121.4
C9A C8A H7A 121.4
C5A C6A C7A 121.13(15)
C5A C6A H5A 119.4
C7A C6A H5A 119.4
C11A C16A C15A 120.5(2)
C11A C16A H6P 119.7
C15A C16A H6P 119.7
C11A C12A C13A 119.9(2)
C11A C12A H2P 120.1
C13A C12A H2P 120.1
C14A C13A C12A 120.5(2)
C14A C13A H3P 119.8
C12A C13A H3P 119.8
C15A C14A C13A 120.0(2)
C15A C14A H4P 120
C13A C14A H4P 120
C14A C15A C16A 120.4(2)
C14A C15A H5P 119.8
C16A C15A H5P 119.8

loop_
_geom_bond_atom_site_label_1
_geom_bond_atom_site_label_2
_geom_bond_distance
O60 C60 1.2990(17)
O60 H60 0.914(10)
O61 C60 1.2092(18)
C60 C61 1.5498(19)
O63 C61 1.2719(18)
O63 H63 0.915(10)
O62 C61 1.2114(19)
O71 C70 1.394(3)
O71 H71 1.05(4)
C70 H70A 0.98
C70 H70B 0.98
C70 H70C 0.98
O53 C51 1.2350(17)
O50 C50 1.2723(16)
O52 C51 1.2649(16)
O51 C50 1.2288(17)
N34 C37 1.4805(19)
N34 C35 1.4934(18)
N34 C33 1.4952(17)
N34 H34 0.896(18)
N31 C3 1.4214(19)
N31 C36 1.4680(17)
N31 C32 1.4743(17)
C50 C51 1.5585(18)
C32 C33 1.508(2)
C32 H32A 0.99
C32 H32B 0.99
N1 C9 1.371(2)
N1 C2 1.380(2)
N1 C10 1.4568(19)
C3 C2 1.368(2)
C3 C4 1.440(2)
C2 H2 0.95
C33 H33A 0.99
C33 H33B 0.99
C35 C36 1.511(2)
C35 H35B 0.99
C35 H35A 0.99
C36 H36A 0.99
C36 H36B 0.99
C8 C7 1.379(2)
C8 C9 1.396(2)
C8 H8 0.95
C37 H37A 0.98
C37 H37B 0.98
C37 H37C 0.98
C4 C5 1.400(2)
C4 C9 1.421(2)
C11 C16 1.383(2)
C11 C12 1.388(2)
C11 C10 1.515(2)
C6 C5 1.378(2)
C6 C7 1.402(2)
C6 H6 0.95
C5 H5 0.95
C10 H10A 0.99
C10 H10B 0.99
C16 C15 1.388(2)
C16 H16 0.95
C12 C13 1.388(2)
C12 H12 0.95
C13 C14 1.382(3)
C13 H13 0.95
C14 C15 1.379(3)
C14 H14 0.95
C7 H7 0.95
C15 H15 0.95
N31A C3A 1.4212(19)
N31A C36A 1.4597(18)
N31A C32A 1.4690(18)
N34A C37A 1.4826(19)
N34A C35A 1.4901(18)
N34A C33A 1.4958(18)
N34A H4AA 0.901(18)
C3A C2A 1.369(2)
C3A C4A 1.435(2)
C32A C33A 1.509(2)
C32A H2AA 0.99
C32A H2AB 0.99
C33A H3AA 0.99
C33A H3AB 0.99
C4A C5A 1.403(2)
C4A C9A 1.411(2)
C10A N1A 1.452(2)
C10A C11A 1.510(2)
C10A H1AB 0.99
C10A H1AA 0.99
N1A C2A 1.376(2)
N1A C9A 1.3778(19)
C36A C35A 1.508(2)
C36A H6AB 0.99
C36A H6AA 0.99
C11A C16A 1.383(2)
C11A C12A 1.389(2)
C37A H7AB 0.98
C37A H7AA 0.98
C37A H7AC 0.98
C9A C8A 1.397(2)
C2A H2A 0.95
C7A C8A 1.380(2)
C7A C6A 1.402(2)
C7A H6A 0.95
C5A C6A 1.383(2)
C5A H8A 0.95
C35A H5AA 0.99
C35A H5AB 0.99
C8A H7A 0.95
C6A H5A 0.95
C16A C15A 1.386(3)
C16A H6P 0.95
C12A C13A 1.390(3)
C12A H2P 0.95
C13A C14A 1.370(4)
C13A H3P 0.95
C14A C15A 1.360(4)
C14A H4P 0.95
C15A H5P 0.95

loop_
_geom_hbond_atom_site_label_D
_geom_hbond_atom_site_label_H
_geom_hbond_atom_site_label_A
_geom_hbond_distance_DH
_geom_hbond_distance_HA
_geom_hbond_distance_DA
_geom_hbond_angle_DHA
_geom_hbond_site_symmetry_A
N34 H34 O53 0.896(18) 1.874(18) 2.7251(16) 157.7(15) .
N34 H34 O50 0.896(18) 2.456(17) 3.0668(16) 125.7(13) .
O60 H60 O52 0.914(10) 1.576(10) 2.4894(13) 177(3) .
O63 H63 O50 0.915(10) 1.556(10) 2.4698(14) 177(3) 1_455
O71 H71 O62 1.05(4) 1.82(4) 2.788(2) 152(3) .
N34A H4AA O52 0.901(18) 2.168(18) 2.8247(16) 129.2(14) 1_454
N34A H4AA O51 0.901(18) 1.962(18) 2.7543(16) 145.7(15) 1_454
C33 H33A O62 0.99 2.4 3.2089(18) 138.3 1_655
C33 H33A O50 0.99 2.59 3.0750(17) 110.4 .
C33 H33B O61 0.99 2.61 3.4344(18) 140.9 4_665
C35 H35A O51 0.99 2.63 3.5260(17) 150.1 4_565
C37 H37B O61 0.98 2.5 3.3720(19) 148.7 4_665
C37 H37B O63 0.98 2.53 3.2936(19) 135.2 4_665
C33A H3AA O60 0.99 2.45 3.3698(18) 153.7 4_565
C33A H3AB O53 0.99 2.61 3.1989(17) 118.4 4_565
C37A H7AA O61 0.98 2.65 3.5099(19) 146.6 1_454
C37A H7AC O62 0.98 2.6 3.552(2) 162.6 4_565
C35A H5AA O61 0.99 2.65 3.5315(19) 148.5 1_454
N34 H34 O53 0.896(18) 1.874(18) 2.7251(16) 157.7(15) .
N34 H34 O50 0.896(18) 2.456(17) 3.0668(16) 125.7(13) .
O60 H60 O52 0.914(10) 1.576(10) 2.4894(13) 177(3) .
O63 H63 O50 0.915(10) 1.556(10) 2.4698(14) 177(3) 1_455
O71 H71 O62 1.05(4) 1.82(4) 2.788(2) 152(3) .
N34A H4AA O52 0.901(18) 2.168(18) 2.8247(16) 129.2(14) 1_454
N34A H4AA O51 0.901(18) 1.962(18) 2.7543(16) 145.7(15) 1_454
C33 H33A O62 0.99 2.4 3.2089(18) 138.3 1_655
C33 H33A O50 0.99 2.59 3.0750(17) 110.4 .
C33 H33B O61 0.99 2.61 3.4344(18) 140.9 4_665
C35 H35A O51 0.99 2.63 3.5260(17) 150.1 4_565
C37 H37B O61 0.98 2.5 3.3720(19) 148.7 4_665
C37 H37B O63 0.98 2.53 3.2936(19) 135.2 4_665
C33A H3AA O60 0.99 2.45 3.3698(18) 153.7 4_565
C33A H3AB O53 0.99 2.61 3.1989(17) 118.4 4_565
C37A H7AA O61 0.98 2.65 3.5099(19) 146.6 1_454
C37A H7AC O62 0.98 2.6 3.552(2) 162.6 4_565
C35A H5AA O61 0.99 2.65 3.5315(19) 148.5 1_454

loop_
_geom_torsion_atom_site_label_1
_geom_torsion_atom_site_label_2
_geom_torsion_atom_site_label_3
_geom_torsion_atom_site_label_4
_geom_torsion
O61 C60 C61 O62 168.42(17)
O60 C60 C61 O62 -10.4(2)
O61 C60 C61 O63 -11.4(2)
O60 C60 C61 O63 169.83(14)
O51 C50 C51 O53 171.60(14)
O50 C50 C51 O53 -8.78(19)
O51 C50 C51 O52 -8.86(19)
O50 C50 C51 O52 170.75(12)
C3 N31 C32 C33 179.00(11)
C36 N31 C32 C33 -56.17(15)
C36 N31 C3 C2 -2.9(2)
C32 N31 C3 C2 121.11(16)
C36 N31 C3 C4 177.04(13)
C32 N31 C3 C4 -58.97(18)
N31 C3 C2 N1 -179.91(13)
C4 C3 C2 N1 0.16(17)
C9 N1 C2 C3 -0.20(17)
C10 N1 C2 C3 -176.49(14)
C37 N34 C33 C32 172.64(11)
C35 N34 C33 C32 -61.75(14)
N31 C32 C33 N34 59.83(15)
C37 N34 C35 C36 -173.23(11)
C33 N34 C35 C36 61.53(14)
C3 N31 C36 C35 179.92(11)
C32 N31 C36 C35 55.37(15)
N34 C35 C36 N31 -58.94(15)
C2 C3 C4 C5 179.67(16)
N31 C3 C4 C5 -0.3(3)
C2 C3 C4 C9 -0.06(16)
N31 C3 C4 C9 -179.99(13)
C2 N1 C9 C8 -179.16(15)
C10 N1 C9 C8 -3.0(3)
C2 N1 C9 C4 0.16(16)
C10 N1 C9 C4 176.31(14)
C7 C8 C9 N1 -179.38(15)
C7 C8 C9 C4 1.4(2)
C5 C4 C9 N1 -179.84(13)
C3 C4 C9 N1 -0.06(16)
C5 C4 C9 C8 -0.5(2)
C3 C4 C9 C8 179.33(13)
C7 C6 C5 C4 0.9(2)
C9 C4 C5 C6 -0.7(2)
C3 C4 C5 C6 179.58(16)
C9 N1 C10 C11 -110.14(17)
C2 N1 C10 C11 65.5(2)
C16 C11 C10 N1 -145.35(15)
C12 C11 C10 N1 35.8(2)
C12 C11 C16 C15 0.3(2)
C10 C11 C16 C15 -178.58(15)
C16 C11 C12 C13 0.5(2)
C10 C11 C12 C13 179.39(16)
C11 C12 C13 C14 -0.7(3)
C12 C13 C14 C15 0.1(3)
C9 C8 C7 C6 -1.2(2)
C5 C6 C7 C8 0.0(3)
C13 C14 C15 C16 0.7(3)
C11 C16 C15 C14 -0.9(3)
C36A N31A C3A C2A 23.0(2)
C32A N31A C3A C2A -102.77(17)
C36A N31A C3A C4A -152.84(14)
C32A N31A C3A C4A 81.43(17)
C3A N31A C32A C33A -172.74(12)
C36A N31A C32A C33A 59.69(16)
C37A N34A C33A C32A -178.97(12)
C35A N34A C33A C32A 55.86(16)
N31A C32A C33A N34A -56.86(16)
C2A C3A C4A C5A -175.86(16)
N31A C3A C4A C5A 0.7(3)
C2A C3A C4A C9A -0.73(16)
N31A C3A C4A C9A 175.84(13)
C11A C10A N1A C2A 127.59(16)
C11A C10A N1A C9A -62.0(2)
C3A N31A C36A C35A 171.27(12)
C32A N31A C36A C35A -61.32(16)
N1A C10A C11A C16A 146.31(15)
N1A C10A C11A C12A -35.7(2)
C2A N1A C9A C8A 175.75(16)
C10A N1A C9A C8A 3.9(3)
C2A N1A C9A C4A -1.02(17)
C10A N1A C9A C4A -172.85(14)
C5A C4A C9A N1A 177.05(13)
C3A C4A C9A N1A 1.08(16)
C5A C4A C9A C8A 0.0(2)
C3A C4A C9A C8A -176.01(14)
N31A C3A C2A N1A -176.24(14)
C4A C3A C2A N1A 0.12(17)
C9A N1A C2A C3A 0.56(18)
C10A N1A C2A C3A 172.36(14)
C9A C4A C5A C6A -0.2(2)
C3A C4A C5A C6A 174.43(16)
C37A N34A C35A C36A 177.46(12)
C33A N34A C35A C36A -57.44(15)
N31A C36A C35A N34A 60.35(16)
C6A C7A C8A C9A 0.1(2)
N1A C9A C8A C7A -176.32(16)
C4A C9A C8A C7A 0.1(2)
C4A C5A C6A C7A 0.4(2)
C8A C7A C6A C5A -0.4(3)
C12A C11A C16A C15A -1.4(2)
C10A C11A C16A C15A 176.67(16)
C16A C11A C12A C13A 0.7(3)
C10A C11A C12A C13A -177.29(17)
C11A C12A C13A C14A 0.4(3)
C12A C13A C14A C15A -0.9(3)
C13A C14A C15A C16A 0.3(3)
C11A C16A C15A C14A 0.9(3)
